data_4080335
loop_
_publ_author_name
'Carmona, Daniel'
'Ferrer, Joaquina'
'Garc\?\'ia, N\'estor'
'Ram\'irez, Paola'
'Lahoz, Fernando J.'
'Garc\?\'ia-Ordu\~na, Pilar'
'Oro, Luis A.'

_publ_section_title
;
 Diastereoselective Synthesis of Chiral Octahedral Iridium(III)
 Phosphano--Oxazoline Complexes
;
_journal_issue 6
_journal_name_full Organometallics
_journal_page_first 1595
_journal_paper_doi 10.1021/om301088x
_journal_volume 32
_journal_year 2013
_chemical_absolute_configuration rmad
_chemical_formula_moiety 'C54 H26 F20 Ir N O P3, F6 Sb, C4 H10 O'
_chemical_formula_sum 'C58 H36 F26 Ir N O2 P3 Sb'
_chemical_formula_weight 1679.74
_chemical_name_systematic
;
 ?
;
_space_group_IT_number 19
_symmetry_cell_setting orthorhombic
_symmetry_space_group_name_Hall 'P 2ac 2ab'
_symmetry_space_group_name_H-M 'P 21 21 21'
_atom_sites_solution_hydrogens geom
_atom_sites_solution_primary direct
_atom_sites_solution_secondary difmap
_audit_creation_method SHELXL-97
_cell_angle_alpha 90.00
_cell_angle_beta 90.00
_cell_angle_gamma 90.00
_cell_formula_units_Z 4
_cell_length_a 14.0311(8)
_cell_length_b 14.9436(9)
_cell_length_c 27.7435(16)
_cell_measurement_reflns_used 4206
_cell_measurement_temperature 100(2)
_cell_measurement_theta_max 22.70
_cell_measurement_theta_min 2.47
_cell_volume 5817.1(6)
_computing_cell_refinement 'SAINT+ v. 6.01 (Bruker AXS, 2000)'
_computing_data_collection 'SMART v. 5.611 (Bruker AXS, 2000)'
_computing_data_reduction 'SAINT+ v. 6.01 (Bruker AXS, 2000)'
_computing_molecular_graphics 'XP program, SHELXTL v6.12, Bruker2000'
_computing_publication_material 'XCIF program, SHELXTLv6.12, BrukerAXS'
_computing_structure_refinement 'SHELXL-97 (Sheldrick, 2008)'
_computing_structure_solution 'SHELXS-97 (Sheldrick, 1997)'
_diffrn_ambient_temperature 100(2)
_diffrn_detector_area_resol_mean 8.26
_diffrn_measured_fraction_theta_full 0.998
_diffrn_measured_fraction_theta_max 0.946
_diffrn_measurement_device_type 'Bruker SMART APEX CCD system'
_diffrn_measurement_method '\w rotations with narrow frames'
_diffrn_radiation_monochromator graphite
_diffrn_radiation_source 'fine-focus sealed tube'
_diffrn_radiation_type MoK\a
_diffrn_radiation_wavelength 0.71073
_diffrn_reflns_av_R_equivalents 0.0703
_diffrn_reflns_av_sigmaI/netI 0.0933
_diffrn_reflns_limit_h_max 16
_diffrn_reflns_limit_h_min -18
_diffrn_reflns_limit_k_max 19
_diffrn_reflns_limit_k_min -15
_diffrn_reflns_limit_l_max 36
_diffrn_reflns_limit_l_min -36
_diffrn_reflns_number 39481
_diffrn_reflns_theta_full 27.50
_diffrn_reflns_theta_max 28.85
_diffrn_reflns_theta_min 1.47
_diffrn_standards_decay_% 'no decay'
_exptl_absorpt_coefficient_mu 2.961
_exptl_absorpt_correction_T_max 0.8541
_exptl_absorpt_correction_T_min 0.7365
_exptl_absorpt_correction_type multi-scan
_exptl_absorpt_process_details
; 
 SADABS: Area-Detector Absorption Correction. (1999)  Bruker-AXS 
 within SAINT+ package, v. 6.01.                    
;
_exptl_crystal_colour orange
_exptl_crystal_density_diffrn 1.918
_exptl_crystal_density_method 'not measured'
_exptl_crystal_description 'irregular block'
_exptl_crystal_F_000 3256
_exptl_crystal_size_max 0.11
_exptl_crystal_size_mid 0.09
_exptl_crystal_size_min 0.05
_refine_diff_density_max 2.462
_refine_diff_density_min -1.473
_refine_diff_density_rms 0.166
_refine_ls_abs_structure_details 'Flack H D (1983), Acta Cryst. A39, 876-881'
_refine_ls_abs_structure_Flack 0.008(5)
_refine_ls_extinction_method none
_refine_ls_goodness_of_fit_ref 1.075
_refine_ls_hydrogen_treatment constr
_refine_ls_matrix_type full
_refine_ls_number_parameters 829
_refine_ls_number_reflns 14024
_refine_ls_number_restraints 12
_refine_ls_restrained_S_all 1.076
_refine_ls_R_factor_all 0.0708
_refine_ls_R_factor_gt 0.0554
_refine_ls_shift/su_max 0.022
_refine_ls_shift/su_mean 0.001
_refine_ls_structure_factor_coef Fsqd
_refine_ls_weighting_details 'calc w=1/[\s^2^(Fo^2^)+(0.0317P)^2^+6.4105P] where P=(Fo^2^+2Fc^2^)/3'
_refine_ls_weighting_scheme calc
_refine_ls_wR_factor_gt 0.0956
_refine_ls_wR_factor_ref 0.1003
_reflns_number_gt 11879
_reflns_number_total 14024
_reflns_threshold_expression >2sigma(I)
_cod_data_source_file om301088x_si_001.cif
_cod_data_source_block cmpnd_17
_cod_depositor_comments
;
The following automatic conversions were performed:

'_symmetry_cell_setting' value 'Orthorhombic' changed to
'orthorhombic' according to
/home/saulius/struct/CIF-dictionaries/cif_core.dic dictionary named
'cif_core.dic' version 2.4.2 from 2011-04-26.

Automatic conversion script
Id: cif_fix_values 1891 2012-01-12 08:04:46Z andrius 
;
_cod_database_code 4080335

loop_
_symmetry_equiv_pos_as_xyz
'x, y, z'
'-x+1/2, -y, z+1/2'
'-x, y+1/2, -z+1/2'
'x+1/2, -y+1/2, -z'

loop_
_atom_site_label
_atom_site_type_symbol
_atom_site_fract_x
_atom_site_fract_y
_atom_site_fract_z
_atom_site_U_iso_or_equiv
_atom_site_adp_type
_atom_site_occupancy
_atom_site_symmetry_multiplicity
_atom_site_calc_flag
_atom_site_refinement_flags
Ir Ir 0.237024(19) 0.044006(18) 0.154692(10) 0.01436(6) Uani 1 1 d .
P1 P 0.38474(14) -0.01248(13) 0.14727(7) 0.0188(4) Uani 1 1 d .
P2 P 0.30957(14) 0.17319(13) 0.13875(7) 0.0171(4) Uani 1 1 d .
P3 P 0.13217(14) 0.08984(14) 0.21169(7) 0.0172(4) Uani 1 1 d .
N N 0.1750(4) -0.0830(4) 0.1632(2) 0.0180(14) Uani 1 1 d .
O O 0.1228(4) -0.2071(3) 0.1991(2) 0.0218(13) Uani 1 1 d .
C1 C 0.3961(5) -0.0833(6) 0.2011(3) 0.0222(18) Uani 1 1 d .
C2 C 0.3775(5) -0.1736(6) 0.1996(3) 0.025(2) Uani 1 1 d .
F2 F 0.3592(3) -0.2162(3) 0.15801(19) 0.0335(11) Uani 1 1 d .
C3 C 0.3715(6) -0.2264(6) 0.2406(3) 0.028(2) Uani 1 1 d .
F3 F 0.3536(4) -0.3146(4) 0.2373(2) 0.0430(14) Uani 1 1 d .
C4 C 0.3839(6) -0.1884(6) 0.2847(3) 0.031(2) Uani 1 1 d .
F4 F 0.3731(4) -0.2368(4) 0.32551(18) 0.0455(15) Uani 1 1 d .
C5 C 0.4048(6) -0.0976(6) 0.2877(3) 0.030(2) Uani 1 1 d .
F5 F 0.4161(4) -0.0600(4) 0.33096(17) 0.0484(15) Uani 1 1 d .
C6 C 0.4110(6) -0.0489(7) 0.2467(3) 0.0268(18) Uani 1 1 d .
F6 F 0.4294(3) 0.0386(4) 0.25195(16) 0.0344(12) Uani 1 1 d .
C7 C 0.4423(5) -0.0809(5) 0.1004(3) 0.0212(18) Uani 1 1 d .
C8 C 0.4045(6) -0.0917(6) 0.0551(3) 0.0247(19) Uani 1 1 d .
F8 F 0.3175(3) -0.0591(3) 0.04489(17) 0.0319(12) Uani 1 1 d .
C9 C 0.4509(6) -0.1359(6) 0.0190(3) 0.0261(19) Uani 1 1 d .
F9 F 0.4117(4) -0.1434(4) -0.02493(19) 0.0459(15) Uani 1 1 d .
C10 C 0.5412(7) -0.1720(6) 0.0273(4) 0.033(2) Uani 1 1 d .
F10 F 0.5867(4) -0.2140(4) -0.0079(2) 0.0490(16) Uani 1 1 d .
C11 C 0.5820(6) -0.1616(6) 0.0726(3) 0.029(2) Uani 1 1 d .
F11 F 0.6683(4) -0.1948(3) 0.08036(19) 0.0393(13) Uani 1 1 d .
C12 C 0.5334(6) -0.1174(5) 0.1076(3) 0.026(2) Uani 1 1 d .
F12 F 0.5775(3) -0.1064(3) 0.14994(17) 0.0298(11) Uani 1 1 d .
C13 C 0.4735(5) 0.0782(5) 0.1515(3) 0.0209(16) Uani 1 1 d .
H13A H 0.5233 0.0612 0.1750 0.025 Uiso 1 1 calc R
H13B H 0.5047 0.0860 0.1197 0.025 Uiso 1 1 calc R
C14 C 0.4283(5) 0.1673(5) 0.1669(3) 0.0203(18) Uani 1 1 d .
H14A H 0.4683 0.2181 0.1561 0.024 Uiso 1 1 calc R
H14B H 0.4226 0.1699 0.2025 0.024 Uiso 1 1 calc R
C15 C 0.3379(5) 0.1941(5) 0.0747(3) 0.0179(16) Uani 1 1 d .
C16 C 0.4094(6) 0.2570(5) 0.0615(3) 0.0210(18) Uani 1 1 d .
F16 F 0.4508(3) 0.3091(3) 0.09481(16) 0.0268(11) Uani 1 1 d .
C17 C 0.4361(6) 0.2696(5) 0.0146(3) 0.0227(18) Uani 1 1 d .
F17 F 0.5022(3) 0.3296(3) 0.00314(17) 0.0304(12) Uani 1 1 d .
C18 C 0.3923(6) 0.2206(5) -0.0217(3) 0.0201(18) Uani 1 1 d .
F18 F 0.4180(4) 0.2323(3) -0.06697(17) 0.0358(13) Uani 1 1 d .
C19 C 0.3196(6) 0.1621(6) -0.0102(3) 0.0237(18) Uani 1 1 d .
F19 F 0.2767(4) 0.1162(3) -0.04512(15) 0.0343(12) Uani 1 1 d .
C20 C 0.2944(5) 0.1496(5) 0.0368(3) 0.0188(17) Uani 1 1 d .
F20 F 0.2200(3) 0.0954(3) 0.04585(15) 0.0248(10) Uani 1 1 d .
C21 C 0.2619(6) 0.2844(4) 0.1512(3) 0.0208(15) Uani 1 1 d .
C22 C 0.3082(5) 0.3554(6) 0.1736(3) 0.0219(18) Uani 1 1 d .
F22 F 0.3928(3) 0.3430(3) 0.19582(16) 0.0269(11) Uani 1 1 d .
C23 C 0.2721(6) 0.4414(5) 0.1736(3) 0.0277(19) Uani 1 1 d .
F23 F 0.3211(4) 0.5076(3) 0.19484(18) 0.0357(13) Uani 1 1 d .
C24 C 0.1866(5) 0.4588(6) 0.1530(3) 0.0309(18) Uani 1 1 d .
F24 F 0.1514(3) 0.5426(3) 0.15222(18) 0.0372(11) Uani 1 1 d .
C25 C 0.1354(6) 0.3912(5) 0.1310(3) 0.0226(18) Uani 1 1 d .
F25 F 0.0512(3) 0.4082(3) 0.11054(17) 0.0314(12) Uani 1 1 d .
C26 C 0.1748(6) 0.3064(5) 0.1306(3) 0.0209(18) Uani 1 1 d .
F26 F 0.1237(3) 0.2416(3) 0.10904(16) 0.0240(11) Uani 1 1 d .
C27 C 0.1592(6) 0.1936(5) 0.2428(3) 0.0208(17) Uani 1 1 d .
C28 C 0.2482(6) 0.2015(5) 0.2656(3) 0.0255(18) Uani 1 1 d .
H28 H 0.2926 0.1537 0.2635 0.031 Uiso 1 1 calc R
C29 C 0.2724(7) 0.2788(5) 0.2914(3) 0.0287(19) Uani 1 1 d .
H29 H 0.3317 0.2829 0.3078 0.034 Uiso 1 1 calc R
C30 C 0.2081(6) 0.3494(5) 0.2926(3) 0.030(2) Uani 1 1 d .
H30 H 0.2245 0.4029 0.3091 0.036 Uiso 1 1 calc R
C31 C 0.1226(7) 0.3430(6) 0.2708(3) 0.033(2) Uani 1 1 d .
H31 H 0.0795 0.3920 0.2725 0.040 Uiso 1 1 calc R
C32 C 0.0962(6) 0.2657(6) 0.2455(3) 0.0254(19) Uani 1 1 d .
H32 H 0.0356 0.2623 0.2304 0.031 Uiso 1 1 calc R
C33 C 0.0034(5) 0.0948(5) 0.2013(3) 0.0199(17) Uani 1 1 d .
C34 C -0.0296(5) 0.1024(5) 0.1546(3) 0.0258(17) Uani 1 1 d .
H34 H 0.0143 0.1057 0.1286 0.031 Uiso 1 1 calc R
C35 C -0.1270(6) 0.1053(6) 0.1456(3) 0.033(2) Uani 1 1 d .
H35 H -0.1495 0.1091 0.1134 0.040 Uiso 1 1 calc R
C36 C -0.1904(6) 0.1028(6) 0.1828(3) 0.028(2) Uani 1 1 d .
H36 H -0.2568 0.1066 0.1765 0.034 Uiso 1 1 calc R
C37 C -0.1586(6) 0.0949(6) 0.2288(3) 0.033(2) Uani 1 1 d .
H37 H -0.2031 0.0919 0.2546 0.039 Uiso 1 1 calc R
C38 C -0.0618(5) 0.0912(5) 0.2387(3) 0.0211(17) Uani 1 1 d .
H38 H -0.0402 0.0863 0.2710 0.025 Uiso 1 1 calc R
C39 C 0.1422(5) 0.0078(5) 0.2606(3) 0.0180(17) Uani 1 1 d .
C40 C 0.1412(6) 0.0343(6) 0.3093(3) 0.0240(17) Uani 1 1 d .
H40 H 0.1355 0.0961 0.3167 0.029 Uiso 1 1 calc R
C41 C 0.1484(6) -0.0271(5) 0.3470(3) 0.0296(19) Uani 1 1 d .
H41 H 0.1493 -0.0069 0.3795 0.036 Uiso 1 1 calc R
C42 C 0.1541(6) -0.1178(5) 0.3366(3) 0.0269(19) Uani 1 1 d .
H42 H 0.1582 -0.1601 0.3621 0.032 Uiso 1 1 calc R
C43 C 0.1538(6) -0.1466(5) 0.2896(3) 0.0255(19) Uani 1 1 d .
H43 H 0.1562 -0.2088 0.2828 0.031 Uiso 1 1 calc R
C44 C 0.1499(6) -0.0850(6) 0.2515(3) 0.0208(17) Uani 1 1 d .
C45 C 0.1499(5) -0.1219(5) 0.2021(3) 0.0200(17) Uani 1 1 d .
C46 C 0.1317(6) -0.2338(5) 0.1474(3) 0.028(2) Uani 1 1 d .
H46 H 0.1825 -0.2799 0.1424 0.034 Uiso 1 1 calc R
C47 C 0.0346(6) -0.2666(5) 0.1304(3) 0.0237(19) Uani 1 1 d .
H47A H 0.0409 -0.3188 0.1087 0.028 Uiso 1 1 calc R
H47B H -0.0065 -0.2831 0.1580 0.028 Uiso 1 1 calc R
C48 C -0.0050(6) -0.1862(5) 0.1037(3) 0.0209(18) Uani 1 1 d .
C49 C -0.0955(7) -0.1751(6) 0.0857(3) 0.032(2) Uani 1 1 d .
H49 H -0.1428 -0.2196 0.0907 0.038 Uiso 1 1 calc R
C50 C -0.1165(7) -0.0978(6) 0.0602(3) 0.034(2) Uani 1 1 d .
H50 H -0.1791 -0.0883 0.0482 0.041 Uiso 1 1 calc R
C51 C -0.0459(6) -0.0339(6) 0.0520(3) 0.037(2) Uani 1 1 d .
H51 H -0.0602 0.0182 0.0338 0.044 Uiso 1 1 calc R
C52 C 0.0451(6) -0.0464(6) 0.0703(3) 0.0309(19) Uani 1 1 d .
H52 H 0.0939 -0.0036 0.0646 0.037 Uiso 1 1 calc R
C53 C 0.0629(6) -0.1208(5) 0.0966(3) 0.0202(18) Uani 1 1 d .
C54 C 0.1562(6) -0.1453(5) 0.1229(3) 0.0206(18) Uani 1 1 d .
H54 H 0.2116 -0.1507 0.1004 0.025 Uiso 1 1 calc R
Sb1 Sb 0.65825(4) 0.09271(4) 0.02840(2) 0.02368(13) Uani 1 1 d .
F27 F 0.6449(4) 0.1657(4) -0.02585(18) 0.0446(14) Uani 1 1 d .
F28 F 0.6722(3) 0.0213(4) 0.08322(19) 0.0429(15) Uani 1 1 d .
F29 F 0.6423(5) 0.1916(4) 0.0679(2) 0.0608(18) Uani 1 1 d .
F30 F 0.6711(4) -0.0077(4) -0.0103(2) 0.0539(17) Uani 1 1 d .
F31 F 0.5262(3) 0.0737(3) 0.0301(2) 0.0393(13) Uani 1 1 d .
F32 F 0.7894(3) 0.1096(4) 0.0269(2) 0.0544(17) Uani 1 1 d .
O2 O 0.4688(12) 0.6239(8) 0.0665(4) 0.139(5) Uani 1 1 d U
C55 C 0.3144(16) 0.6704(16) 0.0582(7) 0.168(12) Uani 1 1 d .
H55A H 0.3327 0.7224 0.0776 0.253 Uiso 1 1 calc R
H55B H 0.2461 0.6590 0.0620 0.253 Uiso 1 1 calc R
H55C H 0.3285 0.6822 0.0241 0.253 Uiso 1 1 calc R
C56 C 0.3690(18) 0.5909(15) 0.0744(7) 0.161(12) Uani 1 1 d .
H56A H 0.3548 0.5375 0.0545 0.193 Uiso 1 1 calc R
H56B H 0.3567 0.5770 0.1088 0.193 Uiso 1 1 calc R
C57 C 0.5360(16) 0.5535(13) 0.0733(7) 0.141(5) Uani 1 1 d U
H57A H 0.5211 0.5040 0.0508 0.169 Uiso 1 1 calc R
H57B H 0.5305 0.5303 0.1066 0.169 Uiso 1 1 calc R
C58 C 0.6418(16) 0.5861(12) 0.0642(7) 0.147(6) Uani 1 1 d U
H58A H 0.6411 0.6399 0.0440 0.220 Uiso 1 1 calc R
H58B H 0.6778 0.5387 0.0479 0.220 Uiso 1 1 calc R
H58C H 0.6721 0.6000 0.0952 0.220 Uiso 1 1 calc R

loop_
_atom_site_aniso_label
_atom_site_aniso_U_11
_atom_site_aniso_U_22
_atom_site_aniso_U_33
_atom_site_aniso_U_23
_atom_site_aniso_U_13
_atom_site_aniso_U_12
Ir 0.01289(12) 0.01302(12) 0.01717(12) 0.00060(13) 0.00053(12) -0.00021(11)
P1 0.0187(10) 0.0159(9) 0.0216(11) 0.0021(8) -0.0010(9) 0.0015(7)
P2 0.0157(10) 0.0153(10) 0.0204(10) 0.0001(8) -0.0001(8) -0.0001(7)
P3 0.0165(10) 0.0156(10) 0.0194(10) 0.0022(9) 0.0018(8) 0.0013(8)
N 0.023(3) 0.020(3) 0.011(3) 0.001(3) -0.006(3) 0.003(3)
O 0.028(3) 0.008(3) 0.029(3) -0.006(2) 0.003(3) -0.006(2)
C1 0.010(4) 0.032(5) 0.025(4) 0.004(4) -0.003(3) 0.003(3)
C2 0.007(4) 0.033(5) 0.035(5) 0.014(4) 0.001(4) 0.002(3)
F2 0.046(3) 0.028(3) 0.027(3) 0.005(2) -0.003(3) -0.004(2)
C3 0.017(4) 0.024(5) 0.043(5) 0.008(4) 0.005(4) 0.002(3)
F3 0.036(3) 0.031(3) 0.062(4) 0.024(3) 0.004(3) -0.002(2)
C4 0.017(5) 0.044(6) 0.031(5) 0.017(5) -0.002(4) 0.008(4)
F4 0.031(3) 0.061(4) 0.044(3) 0.036(3) 0.002(3) 0.007(3)
C5 0.028(5) 0.039(5) 0.024(4) 0.009(4) 0.001(4) 0.012(4)
F5 0.057(4) 0.067(4) 0.021(3) 0.005(3) -0.006(2) 0.002(3)
C6 0.023(4) 0.033(5) 0.024(4) 0.006(4) -0.001(3) 0.009(4)
F6 0.048(3) 0.028(3) 0.027(3) -0.003(2) -0.008(2) 0.002(3)
C7 0.019(4) 0.014(4) 0.030(4) 0.005(4) -0.002(4) -0.008(3)
C8 0.021(4) 0.023(4) 0.030(5) -0.008(4) -0.007(4) 0.006(3)
F8 0.025(3) 0.038(3) 0.033(3) -0.003(2) -0.013(2) 0.009(2)
C9 0.024(5) 0.028(5) 0.027(5) -0.009(4) -0.002(4) -0.006(4)
F9 0.048(4) 0.058(4) 0.032(3) -0.019(3) 0.003(3) 0.008(3)
C10 0.038(6) 0.024(5) 0.036(5) -0.011(4) 0.008(5) -0.001(4)
F10 0.046(4) 0.051(4) 0.050(4) -0.028(3) 0.014(3) 0.007(3)
C11 0.026(5) 0.024(5) 0.037(5) 0.004(4) 0.001(4) 0.001(4)
F11 0.023(3) 0.039(3) 0.055(4) -0.004(3) 0.001(3) 0.015(2)
C12 0.021(5) 0.022(5) 0.035(5) -0.002(4) 0.008(4) 0.007(3)
F12 0.023(2) 0.035(3) 0.031(3) 0.007(2) -0.011(2) 0.0048(19)
C13 0.014(4) 0.018(4) 0.031(4) 0.005(4) -0.006(4) -0.002(3)
C14 0.019(4) 0.012(4) 0.029(5) -0.001(3) -0.001(3) 0.000(3)
C15 0.014(4) 0.013(4) 0.027(4) -0.004(3) -0.007(3) 0.002(3)
C16 0.026(5) 0.017(4) 0.020(4) -0.005(3) -0.003(4) 0.002(3)
F16 0.032(3) 0.022(3) 0.026(3) -0.001(2) 0.004(2) -0.010(2)
C17 0.029(5) 0.012(4) 0.027(5) 0.006(3) 0.010(4) -0.004(3)
F17 0.030(3) 0.027(3) 0.034(3) 0.005(2) 0.008(2) -0.010(2)
C18 0.031(5) 0.013(4) 0.016(4) 0.002(3) 0.002(4) 0.000(3)
F18 0.052(4) 0.033(3) 0.023(3) 0.003(2) 0.010(2) -0.005(2)
C19 0.022(5) 0.026(5) 0.022(4) -0.003(4) 0.005(4) -0.002(3)
F19 0.050(3) 0.033(3) 0.020(2) -0.003(2) -0.002(2) -0.012(2)
C20 0.016(4) 0.015(4) 0.026(4) 0.000(3) -0.001(3) -0.008(3)
F20 0.024(3) 0.026(2) 0.024(2) -0.003(2) 0.003(2) -0.014(2)
C21 0.025(4) 0.019(3) 0.018(3) -0.002(3) 0.011(4) -0.011(3)
C22 0.014(4) 0.025(4) 0.027(4) 0.001(4) 0.008(3) 0.001(3)
F22 0.025(3) 0.022(3) 0.034(3) -0.006(2) -0.001(2) -0.0020(19)
C23 0.035(5) 0.014(4) 0.034(4) -0.005(3) 0.008(4) -0.005(3)
F23 0.044(3) 0.018(3) 0.046(3) -0.008(2) 0.000(3) -0.003(2)
C24 0.036(5) 0.019(4) 0.038(5) -0.003(5) 0.006(4) -0.002(4)
F24 0.050(3) 0.020(2) 0.041(3) 0.000(3) 0.011(3) 0.004(2)
C25 0.016(4) 0.021(4) 0.031(4) 0.011(4) 0.007(4) 0.004(3)
F25 0.029(3) 0.029(3) 0.036(3) 0.004(2) 0.000(2) 0.011(2)
C26 0.018(4) 0.017(4) 0.028(4) 0.002(3) 0.016(4) -0.002(3)
F26 0.022(3) 0.021(3) 0.029(3) 0.006(2) 0.001(2) 0.0002(19)
C27 0.024(5) 0.017(4) 0.022(4) 0.005(3) 0.007(4) -0.008(3)
C28 0.029(5) 0.024(4) 0.023(4) -0.003(3) -0.001(4) -0.002(4)
C29 0.035(5) 0.023(4) 0.028(4) -0.003(3) -0.002(4) 0.001(4)
C30 0.041(6) 0.016(4) 0.033(5) -0.011(4) 0.008(4) -0.014(3)
C31 0.037(6) 0.022(5) 0.041(6) -0.003(4) 0.020(5) 0.003(4)
C32 0.030(5) 0.020(4) 0.026(4) 0.003(4) 0.003(4) -0.002(3)
C33 0.022(4) 0.012(4) 0.026(4) 0.001(3) -0.003(3) 0.001(3)
C34 0.028(4) 0.026(4) 0.023(4) -0.006(4) 0.005(4) -0.002(3)
C35 0.021(5) 0.041(5) 0.038(6) 0.007(4) -0.008(4) 0.009(4)
C36 0.016(4) 0.025(5) 0.043(5) -0.005(4) -0.008(4) 0.000(3)
C37 0.020(5) 0.026(5) 0.052(6) -0.002(4) 0.015(5) 0.001(4)
C38 0.020(4) 0.019(4) 0.024(4) 0.000(4) -0.002(3) -0.003(3)
C39 0.009(4) 0.021(4) 0.024(4) 0.005(3) 0.004(3) -0.006(3)
C40 0.026(4) 0.018(4) 0.028(4) 0.001(4) 0.001(4) 0.002(3)
C41 0.033(4) 0.040(5) 0.016(4) 0.000(4) -0.001(4) -0.002(4)
C42 0.027(4) 0.031(5) 0.022(4) 0.022(4) 0.004(4) -0.002(3)
C43 0.025(5) 0.020(4) 0.032(5) 0.002(4) 0.002(4) -0.002(3)
C44 0.010(4) 0.024(4) 0.028(4) 0.003(4) -0.005(4) -0.002(3)
C45 0.010(4) 0.019(4) 0.032(5) -0.006(4) -0.001(4) 0.001(3)
C46 0.018(4) 0.025(4) 0.041(6) -0.007(4) 0.011(4) 0.000(3)
C47 0.029(5) 0.016(4) 0.026(5) 0.001(3) -0.002(4) -0.010(3)
C48 0.026(5) 0.014(4) 0.022(4) -0.006(3) 0.008(4) -0.003(3)
C49 0.030(5) 0.021(5) 0.043(6) -0.009(4) 0.003(5) -0.001(4)
C50 0.031(5) 0.035(5) 0.035(5) -0.007(4) -0.007(4) -0.005(4)
C51 0.045(6) 0.027(5) 0.039(5) 0.007(4) -0.009(4) 0.010(4)
C52 0.029(5) 0.025(4) 0.038(5) -0.005(5) -0.001(4) -0.005(4)
C53 0.026(5) 0.014(4) 0.021(4) -0.004(3) 0.004(4) -0.003(3)
C54 0.026(5) 0.014(4) 0.021(4) -0.009(3) -0.001(4) 0.000(3)
Sb1 0.0245(3) 0.0202(3) 0.0264(3) 0.0035(2) 0.0004(3) -0.0007(2)
F27 0.046(3) 0.053(4) 0.035(3) 0.024(3) -0.007(3) -0.007(3)
F28 0.031(3) 0.049(4) 0.048(3) 0.032(3) -0.010(3) -0.010(2)
F29 0.100(5) 0.040(4) 0.043(3) -0.017(3) -0.006(4) 0.001(4)
F30 0.058(4) 0.045(4) 0.059(4) -0.025(3) 0.012(3) 0.008(3)
F31 0.024(3) 0.038(3) 0.056(3) 0.007(3) 0.005(3) 0.007(2)
F32 0.025(3) 0.061(4) 0.078(4) 0.031(4) -0.007(3) -0.018(2)
O2 0.233(14) 0.078(8) 0.106(7) 0.012(7) -0.024(9) -0.048(9)
C55 0.22(3) 0.19(2) 0.092(14) -0.057(15) 0.094(16) -0.13(2)
C56 0.23(3) 0.17(2) 0.083(13) 0.035(14) -0.042(15) -0.15(2)
C57 0.237(15) 0.072(9) 0.112(8) 0.021(8) -0.052(10) -0.034(9)
C58 0.235(16) 0.077(10) 0.128(10) 0.019(9) -0.054(12) -0.004(11)

loop_
_atom_type_symbol
_atom_type_description
_atom_type_scat_dispersion_real
_atom_type_scat_dispersion_imag
_atom_type_scat_source
C C 0.0033 0.0016 'International Tables Vol C Tables 4.2.6.8 and 6.1.1.4'
H H 0.0000 0.0000 'International Tables Vol C Tables 4.2.6.8 and 6.1.1.4'
N N 0.0061 0.0033 'International Tables Vol C Tables 4.2.6.8 and 6.1.1.4'
O O 0.0106 0.0060 'International Tables Vol C Tables 4.2.6.8 and 6.1.1.4'
F F 0.0171 0.0103 'International Tables Vol C Tables 4.2.6.8 and 6.1.1.4'
P P 0.1023 0.0942 'International Tables Vol C Tables 4.2.6.8 and 6.1.1.4'
Sb Sb -0.5866 1.5461 'International Tables Vol C Tables 4.2.6.8 and 6.1.1.4'
Ir Ir -1.4442 7.9887 'International Tables Vol C Tables 4.2.6.8 and 6.1.1.4'

loop_
_geom_angle_atom_site_label_1
_geom_angle_atom_site_label_2
_geom_angle_atom_site_label_3
_geom_angle
N Ir P2 174.13(17)
N Ir P1 93.05(17)
P2 Ir P1 83.44(7)
N Ir P3 85.71(17)
P2 Ir P3 99.98(7)
P1 Ir P3 140.92(7)
C1 P1 C7 102.5(4)
C1 P1 C13 108.2(4)
C7 P1 C13 99.0(4)
C1 P1 Ir 102.8(3)
C7 P1 Ir 132.7(3)
C13 P1 Ir 109.9(2)
C21 P2 C14 107.2(3)
C21 P2 C15 96.1(3)
C14 P2 C15 102.8(4)
C21 P2 Ir 125.8(2)
C14 P2 Ir 106.7(2)
C15 P2 Ir 115.8(2)
C27 P3 C33 104.3(4)
C27 P3 C39 101.8(4)
C33 P3 C39 102.7(3)
C27 P3 Ir 117.0(3)
C33 P3 Ir 122.9(3)
C39 P3 Ir 105.3(3)
C45 N C54 107.6(6)
C45 N Ir 128.5(5)
C54 N Ir 123.8(5)
C45 O C46 106.9(6)
C2 C1 C6 114.9(8)
C2 C1 P1 121.6(7)
C6 C1 P1 123.0(7)
F2 C2 C1 121.9(7)
F2 C2 C3 115.0(8)
C1 C2 C3 123.0(9)
F3 C3 C4 119.7(8)
F3 C3 C2 120.9(8)
C4 C3 C2 119.5(8)
F4 C4 C3 121.0(9)
F4 C4 C5 119.6(8)
C3 C4 C5 119.4(8)
F5 C5 C6 121.5(9)
F5 C5 C4 119.4(8)
C6 C5 C4 119.1(9)
F6 C6 C5 116.5(8)
F6 C6 C1 119.4(7)
C5 C6 C1 124.1(9)
C8 C7 C12 115.9(8)
C8 C7 P1 122.7(6)
C12 C7 P1 121.0(6)
F8 C8 C9 117.0(7)
F8 C8 C7 120.1(7)
C9 C8 C7 122.9(8)
F9 C9 C8 120.7(8)
F9 C9 C10 119.4(8)
C8 C9 C10 119.9(8)
F10 C10 C11 121.4(8)
F10 C10 C9 119.9(8)
C11 C10 C9 118.7(8)
F11 C11 C12 121.5(8)
F11 C11 C10 118.8(8)
C12 C11 C10 119.7(8)
F12 C12 C11 117.2(7)
F12 C12 C7 119.9(7)
C11 C12 C7 122.9(8)
C14 C13 P1 112.1(5)
C14 C13 H13A 109.2
P1 C13 H13A 109.2
C14 C13 H13B 109.2
P1 C13 H13B 109.2
H13A C13 H13B 107.9
C13 C14 P2 107.2(5)
C13 C14 H14A 110.3
P2 C14 H14A 110.3
C13 C14 H14B 110.3
P2 C14 H14B 110.3
H14A C14 H14B 108.5
C20 C15 C16 115.7(7)
C20 C15 P2 123.6(6)
C16 C15 P2 120.6(6)
F16 C16 C17 117.2(7)
F16 C16 C15 120.9(7)
C17 C16 C15 121.8(7)
F17 C17 C16 120.8(7)
F17 C17 C18 119.4(7)
C16 C17 C18 119.9(7)
F18 C18 C19 120.4(7)
F18 C18 C17 120.1(7)
C19 C18 C17 119.4(7)
F19 C19 C20 120.6(7)
F19 C19 C18 119.4(7)
C20 C19 C18 119.9(8)
F20 C20 C19 117.4(7)
F20 C20 C15 119.4(7)
C19 C20 C15 123.1(7)
C26 C21 C22 114.5(7)
C26 C21 P2 117.4(5)
C22 C21 P2 127.4(6)
F22 C22 C23 116.7(7)
F22 C22 C21 120.7(7)
C23 C22 C21 122.6(8)
F23 C23 C24 120.0(7)
F23 C23 C22 119.9(8)
C24 C23 C22 120.1(8)
F24 C24 C23 120.6(8)
F24 C24 C25 118.8(7)
C23 C24 C25 120.5(8)
F25 C25 C24 120.5(7)
F25 C25 C26 121.8(8)
C24 C25 C26 117.7(8)
F26 C26 C25 116.7(7)
F26 C26 C21 118.8(7)
C25 C26 C21 124.5(8)
C32 C27 C28 118.3(7)
C32 C27 P3 123.6(7)
C28 C27 P3 118.1(6)
C29 C28 C27 121.0(8)
C29 C28 H28 119.5
C27 C28 H28 119.5
C30 C29 C28 118.7(8)
C30 C29 H29 120.6
C28 C29 H29 120.6
C31 C30 C29 121.0(8)
C31 C30 H30 119.5
C29 C30 H30 119.5
C30 C31 C32 121.2(8)
C30 C31 H31 119.4
C32 C31 H31 119.4
C27 C32 C31 119.7(8)
C27 C32 H32 120.1
C31 C32 H32 120.1
C34 C33 C38 119.1(7)
C34 C33 P3 118.8(6)
C38 C33 P3 122.1(6)
C33 C34 C35 120.0(8)
C33 C34 H34 120.0
C35 C34 H34 120.0
C36 C35 C34 120.4(8)
C36 C35 H35 119.8
C34 C35 H35 119.8
C37 C36 C35 120.0(8)
C37 C36 H36 120.0
C35 C36 H36 120.0
C36 C37 C38 120.7(8)
C36 C37 H37 119.6
C38 C37 H37 119.6
C33 C38 C37 119.8(8)
C33 C38 H38 120.1
C37 C38 H38 120.1
C40 C39 C44 116.5(7)
C40 C39 P3 121.4(6)
C44 C39 P3 122.1(6)
C41 C40 C39 122.4(8)
C41 C40 H40 118.8
C39 C40 H40 118.8
C42 C41 C40 119.4(8)
C42 C41 H41 120.3
C40 C41 H41 120.3
C43 C42 C41 120.1(7)
C43 C42 H42 119.9
C41 C42 H42 119.9
C42 C43 C44 120.7(8)
C42 C43 H43 119.7
C44 C43 H43 119.7
C43 C44 C39 120.9(8)
C43 C44 C45 117.0(7)
C39 C44 C45 122.0(7)
N C45 O 117.6(7)
N C45 C44 127.9(7)
O C45 C44 114.4(7)
O C46 C47 108.0(6)
O C46 C54 102.4(6)
C47 C46 C54 110.0(7)
O C46 H46 112.0
C47 C46 H46 112.0
C54 C46 H46 112.0
C48 C47 C46 103.0(6)
C48 C47 H47A 111.2
C46 C47 H47A 111.2
C48 C47 H47B 111.2
C46 C47 H47B 111.2
H47A C47 H47B 109.1
C49 C48 C53 120.0(8)
C49 C48 C47 127.7(7)
C53 C48 C47 112.3(7)
C48 C49 C50 118.8(8)
C48 C49 H49 120.6
C50 C49 H49 120.6
C49 C50 C51 120.2(9)
C49 C50 H50 119.9
C51 C50 H50 119.9
C52 C51 C50 120.2(9)
C52 C51 H51 119.9
C50 C51 H51 119.9
C53 C52 C51 118.5(8)
C53 C52 H52 120.7
C51 C52 H52 120.7
C52 C53 C48 122.2(8)
C52 C53 C54 127.4(7)
C48 C53 C54 110.4(7)
N C54 C46 104.4(6)
N C54 C53 111.1(6)
C46 C54 C53 103.0(6)
N C54 H54 112.5
C46 C54 H54 112.5
C53 C54 H54 112.5
F29 Sb1 F30 178.3(3)
F29 Sb1 F32 91.4(3)
F30 Sb1 F32 90.0(3)
F29 Sb1 F27 90.0(3)
F30 Sb1 F27 90.9(3)
F32 Sb1 F27 90.1(2)
F29 Sb1 F28 89.2(3)
F30 Sb1 F28 90.0(3)
F32 Sb1 F28 89.5(2)
F27 Sb1 F28 179.1(3)
F29 Sb1 F31 89.2(3)
F30 Sb1 F31 89.3(2)
F32 Sb1 F31 179.1(2)
F27 Sb1 F31 90.6(2)
F28 Sb1 F31 89.8(2)
C57 O2 C56 110.9(16)
C56 C55 H55A 109.5
C56 C55 H55B 109.5
H55A C55 H55B 109.5
C56 C55 H55C 109.5
H55A C55 H55C 109.5
H55B C55 H55C 109.5
C55 C56 O2 100.0(14)
C55 C56 H56A 111.8
O2 C56 H56A 111.8
C55 C56 H56B 111.8
O2 C56 H56B 111.8
H56A C56 H56B 109.5
O2 C57 C58 111.9(16)
O2 C57 H57A 109.2
C58 C57 H57A 109.2
O2 C57 H57B 109.2
C58 C57 H57B 109.2
H57A C57 H57B 107.9
C57 C58 H58A 109.5
C57 C58 H58B 109.5
H58A C58 H58B 109.5
C57 C58 H58C 109.5
H58A C58 H58C 109.5
H58B C58 H58C 109.5

loop_
_geom_bond_atom_site_label_1
_geom_bond_atom_site_label_2
_geom_bond_distance
Ir N 2.101(6)
Ir P2 2.227(2)
Ir P1 2.2474(19)
Ir P3 2.266(2)
P1 C1 1.838(8)
P1 C7 1.841(8)
P1 C13 1.844(7)
P2 C21 1.825(7)
P2 C14 1.843(8)
P2 C15 1.848(8)
P3 C27 1.815(8)
P3 C33 1.831(8)
P3 C39 1.833(8)
N C45 1.274(9)
N C54 1.481(9)
O C45 1.332(9)
O C46 1.496(10)
C1 C2 1.375(12)
C1 C6 1.381(11)
C2 F2 1.344(10)
C2 C3 1.387(11)
C3 F3 1.345(10)
C3 C4 1.358(12)
C4 F4 1.353(9)
C4 C5 1.391(13)
C5 F5 1.333(10)
C5 C6 1.353(11)
C6 F6 1.342(11)
C7 C8 1.375(11)
C7 C12 1.404(11)
C8 F8 1.344(9)
C8 C9 1.366(11)
C9 F9 1.340(9)
C9 C10 1.396(12)
C10 F10 1.324(10)
C10 C11 1.389(12)
C11 F11 1.327(10)
C11 C12 1.359(12)
C12 F12 1.337(9)
C13 C14 1.536(10)
C13 H13A 0.9900
C13 H13B 0.9900
C14 H14A 0.9900
C14 H14B 0.9900
C15 C20 1.384(10)
C15 C16 1.422(11)
C16 F16 1.340(9)
C16 C17 1.368(10)
C17 F17 1.328(8)
C17 C18 1.389(11)
C18 F18 1.317(8)
C18 C19 1.382(11)
C19 F19 1.331(9)
C19 C20 1.365(11)
C20 F20 1.345(8)
C21 C26 1.388(11)
C21 C22 1.390(10)
C22 F22 1.351(9)
C22 C23 1.382(11)
C23 F23 1.340(9)
C23 C24 1.355(12)
C24 F24 1.347(9)
C24 C25 1.382(11)
C25 F25 1.335(9)
C25 C26 1.382(10)
C26 F26 1.345(9)
C27 C32 1.396(11)
C27 C28 1.405(11)
C28 C29 1.402(10)
C28 H28 0.9500
C29 C30 1.388(11)
C29 H29 0.9500
C30 C31 1.347(12)
C30 H30 0.9500
C31 C32 1.401(12)
C31 H31 0.9500
C32 H32 0.9500
C33 C34 1.380(11)
C33 C38 1.385(10)
C34 C35 1.390(11)
C34 H34 0.9500
C35 C36 1.362(11)
C35 H35 0.9500
C36 C37 1.359(12)
C36 H36 0.9500
C37 C38 1.387(11)
C37 H37 0.9500
C38 H38 0.9500
C39 C40 1.408(10)
C39 C44 1.413(10)
C40 C41 1.395(11)
C40 H40 0.9500
C41 C42 1.388(11)
C41 H41 0.9500
C42 C43 1.374(11)
C42 H42 0.9500
C43 C44 1.402(11)
C43 H43 0.9500
C44 C45 1.479(11)
C46 C47 1.522(11)
C46 C54 1.527(11)
C46 H46 1.0000
C47 C48 1.515(11)
C47 H47A 0.9900
C47 H47B 0.9900
C48 C49 1.374(12)
C48 C53 1.380(10)
C49 C50 1.388(12)
C49 H49 0.9500
C50 C51 1.393(12)
C50 H50 0.9500
C51 C52 1.388(11)
C51 H51 0.9500
C52 C53 1.353(11)
C52 H52 0.9500
C53 C54 1.542(11)
C54 H54 1.0000
Sb1 F29 1.854(5)
Sb1 F30 1.854(5)
Sb1 F32 1.858(5)
Sb1 F27 1.868(5)
Sb1 F28 1.868(5)
Sb1 F31 1.875(5)
O2 C57 1.42(2)
O2 C56 1.50(2)
C55 C56 1.48(3)
C55 H55A 0.9800
C55 H55B 0.9800
C55 H55C 0.9800
C56 H56A 0.9900
C56 H56B 0.9900
C57 C58 1.58(2)
C57 H57A 0.9900
C57 H57B 0.9900
C58 H58A 0.9800
C58 H58B 0.9800
C58 H58C 0.9800

loop_
_geom_torsion_atom_site_label_1
_geom_torsion_atom_site_label_2
_geom_torsion_atom_site_label_3
_geom_torsion_atom_site_label_4
_geom_torsion
N Ir P1 C1 -52.9(3)
P2 Ir P1 C1 131.8(3)
P3 Ir P1 C1 34.1(3)
N Ir P1 C7 67.9(4)
P2 Ir P1 C7 -107.4(3)
P3 Ir P1 C7 154.8(3)
N Ir P1 C13 -168.0(3)
P2 Ir P1 C13 16.7(3)
P3 Ir P1 C13 -81.0(3)
P1 Ir P2 C21 -161.5(3)
P3 Ir P2 C21 -20.9(3)
P1 Ir P2 C14 -34.9(3)
P3 Ir P2 C14 105.7(3)
P1 Ir P2 C15 78.8(3)
P3 Ir P2 C15 -140.5(3)
N Ir P3 C27 160.8(3)
P2 Ir P3 C27 -20.7(3)
P1 Ir P3 C27 71.2(3)
N Ir P3 C33 -68.0(3)
P2 Ir P3 C33 110.6(3)
P1 Ir P3 C33 -157.6(3)
N Ir P3 C39 48.6(3)
P2 Ir P3 C39 -132.8(3)
P1 Ir P3 C39 -40.9(3)
P1 Ir N C45 99.4(7)
P3 Ir N C45 -41.4(6)
P1 Ir N C54 -78.1(5)
P3 Ir N C54 141.0(5)
C7 P1 C1 C2 -44.2(7)
C13 P1 C1 C2 -148.2(6)
Ir P1 C1 C2 95.5(6)
C7 P1 C1 C6 144.8(7)
C13 P1 C1 C6 40.8(8)
Ir P1 C1 C6 -75.5(7)
C6 C1 C2 F2 178.4(7)
P1 C1 C2 F2 6.7(11)
C6 C1 C2 C3 1.5(11)
P1 C1 C2 C3 -170.2(6)
F2 C2 C3 F3 3.3(11)
C1 C2 C3 F3 -179.6(7)
F2 C2 C3 C4 -176.6(7)
C1 C2 C3 C4 0.5(12)
F3 C3 C4 F4 -3.8(12)
C2 C3 C4 F4 176.1(7)
F3 C3 C4 C5 178.4(7)
C2 C3 C4 C5 -1.7(12)
F4 C4 C5 F5 1.6(12)
C3 C4 C5 F5 179.5(7)
F4 C4 C5 C6 -176.9(7)
C3 C4 C5 C6 1.0(13)
F5 C5 C6 F6 0.2(12)
C4 C5 C6 F6 178.7(7)
F5 C5 C6 C1 -177.3(7)
C4 C5 C6 C1 1.2(13)
C2 C1 C6 F6 -179.8(7)
P1 C1 C6 F6 -8.3(11)
C2 C1 C6 C5 -2.3(12)
P1 C1 C6 C5 169.2(7)
C1 P1 C7 C8 136.3(7)
C13 P1 C7 C8 -112.6(7)
Ir P1 C7 C8 15.4(9)
C1 P1 C7 C12 -50.8(7)
C13 P1 C7 C12 60.3(7)
Ir P1 C7 C12 -171.7(5)
C12 C7 C8 F8 179.8(7)
P1 C7 C8 F8 -6.9(11)
C12 C7 C8 C9 0.9(12)
P1 C7 C8 C9 174.2(7)
F8 C8 C9 F9 2.2(13)
C7 C8 C9 F9 -178.9(8)
F8 C8 C9 C10 -179.5(8)
C7 C8 C9 C10 -0.6(14)
F9 C9 C10 F10 -0.8(13)
C8 C9 C10 F10 -179.2(8)
F9 C9 C10 C11 178.2(8)
C8 C9 C10 C11 -0.1(13)
F10 C10 C11 F11 -0.1(13)
C9 C10 C11 F11 -179.2(8)
F10 C10 C11 C12 179.4(8)
C9 C10 C11 C12 0.4(13)
F11 C11 C12 F12 2.0(13)
C10 C11 C12 F12 -177.6(7)
F11 C11 C12 C7 179.6(7)
C10 C11 C12 C7 0.0(14)
C8 C7 C12 F12 176.9(7)
P1 C7 C12 F12 3.5(11)
C8 C7 C12 C11 -0.7(12)
P1 C7 C12 C11 -174.0(7)
C1 P1 C13 C14 -102.4(6)
C7 P1 C13 C14 151.2(6)
Ir P1 C13 C14 9.1(7)
P1 C13 C14 P2 -36.3(7)
C21 P2 C14 C13 -173.3(5)
C15 P2 C14 C13 -72.7(6)
Ir P2 C14 C13 49.6(6)
C21 P2 C15 C20 -115.8(7)
C14 P2 C15 C20 135.0(7)
Ir P2 C15 C20 19.0(8)
C21 P2 C15 C16 65.9(7)
C14 P2 C15 C16 -43.3(7)
Ir P2 C15 C16 -159.2(5)
C20 C15 C16 F16 174.6(7)
P2 C15 C16 F16 -7.0(10)
C20 C15 C16 C17 -2.7(12)
P2 C15 C16 C17 175.7(6)
F16 C16 C17 F17 1.7(12)
C15 C16 C17 F17 179.1(7)
F16 C16 C17 C18 -176.9(7)
C15 C16 C17 C18 0.5(13)
F17 C17 C18 F18 1.6(12)
C16 C17 C18 F18 -179.8(8)
F17 C17 C18 C19 -176.2(7)
C16 C17 C18 C19 2.5(12)
F18 C18 C19 F19 1.2(12)
C17 C18 C19 F19 178.9(7)
F18 C18 C19 C20 179.2(7)
C17 C18 C19 C20 -3.1(12)
F19 C19 C20 F20 -5.4(12)
C18 C19 C20 F20 176.7(7)
F19 C19 C20 C15 178.7(7)
C18 C19 C20 C15 0.7(13)
C16 C15 C20 F20 -173.8(7)
P2 C15 C20 F20 7.9(10)
C16 C15 C20 C19 2.1(12)
P2 C15 C20 C19 -176.3(6)
C14 P2 C21 C26 175.9(6)
C15 P2 C21 C26 70.5(6)
Ir P2 C21 C26 -57.7(7)
C14 P2 C21 C22 5.5(8)
C15 P2 C21 C22 -99.9(7)
Ir P2 C21 C22 132.0(6)
C26 C21 C22 F22 178.8(6)
P2 C21 C22 F22 -10.6(11)
C26 C21 C22 C23 -2.5(11)
P2 C21 C22 C23 168.1(6)
F22 C22 C23 F23 0.4(11)
C21 C22 C23 F23 -178.3(7)
F22 C22 C23 C24 -178.6(7)
C21 C22 C23 C24 2.6(12)
F23 C23 C24 F24 1.9(12)
C22 C23 C24 F24 -179.1(8)
F23 C23 C24 C25 180.0(8)
C22 C23 C24 C25 -1.0(12)
F24 C24 C25 F25 -1.8(12)
C23 C24 C25 F25 -179.9(7)
F24 C24 C25 C26 177.6(7)
C23 C24 C25 C26 -0.6(12)
F25 C25 C26 F26 -0.6(11)
C24 C25 C26 F26 -180.0(7)
F25 C25 C26 C21 180.0(7)
C24 C25 C26 C21 0.6(12)
C22 C21 C26 F26 -178.5(6)
P2 C21 C26 F26 9.8(9)
C22 C21 C26 C25 0.9(11)
P2 C21 C26 C25 -170.7(6)
C33 P3 C27 C32 -13.7(8)
C39 P3 C27 C32 -120.3(7)
Ir P3 C27 C32 125.6(6)
C33 P3 C27 C28 165.7(6)
C39 P3 C27 C28 59.2(7)
Ir P3 C27 C28 -55.0(7)
C32 C27 C28 C29 1.4(11)
P3 C27 C28 C29 -178.0(6)
C27 C28 C29 C30 -2.4(12)
C28 C29 C30 C31 2.1(13)
C29 C30 C31 C32 -0.8(13)
C28 C27 C32 C31 -0.2(12)
P3 C27 C32 C31 179.3(6)
C30 C31 C32 C27 -0.1(13)
C27 P3 C33 C34 112.6(6)
C39 P3 C33 C34 -141.6(6)
Ir P3 C33 C34 -23.7(7)
C27 P3 C33 C38 -67.3(7)
C39 P3 C33 C38 38.6(7)
Ir P3 C33 C38 156.4(5)
C38 C33 C34 C35 -0.8(12)
P3 C33 C34 C35 179.3(6)
C33 C34 C35 C36 1.6(13)
C34 C35 C36 C37 -1.9(13)
C35 C36 C37 C38 1.4(13)
C34 C33 C38 C37 0.4(12)
P3 C33 C38 C37 -179.8(6)
C36 C37 C38 C33 -0.6(13)
C27 P3 C39 C40 16.7(7)
C33 P3 C39 C40 -91.1(7)
Ir P3 C39 C40 139.2(6)
C27 P3 C39 C44 -164.2(7)
C33 P3 C39 C44 88.0(7)
Ir P3 C39 C44 -41.7(7)
C44 C39 C40 C41 0.6(12)
P3 C39 C40 C41 179.7(6)
C39 C40 C41 C42 -1.8(12)
C40 C41 C42 C43 0.7(12)
C41 C42 C43 C44 1.5(13)
C42 C43 C44 C39 -2.7(13)
C42 C43 C44 C45 180.0(7)
C40 C39 C44 C43 1.6(12)
P3 C39 C44 C43 -177.5(6)
C40 C39 C44 C45 178.8(7)
P3 C39 C44 C45 -0.3(11)
C54 N C45 O 6.0(9)
Ir N C45 O -171.9(5)
C54 N C45 C44 -176.4(8)
Ir N C45 C44 5.8(12)
C46 O C45 N 0.7(9)
C46 O C45 C44 -177.3(6)
C43 C44 C45 N -157.0(8)
C39 C44 C45 N 25.8(13)
C43 C44 C45 O 20.7(10)
C39 C44 C45 O -156.5(8)
C45 O C46 C47 -122.7(7)
C45 O C46 C54 -6.6(8)
O C46 C47 C48 99.7(7)
C54 C46 C47 C48 -11.3(9)
C46 C47 C48 C49 -171.8(8)
C46 C47 C48 C53 10.8(9)
C53 C48 C49 C50 0.4(13)
C47 C48 C49 C50 -176.8(8)
C48 C49 C50 C51 1.7(13)
C49 C50 C51 C52 -1.5(14)
C50 C51 C52 C53 -0.8(13)
C51 C52 C53 C48 3.0(13)
C51 C52 C53 C54 -175.9(8)
C49 C48 C53 C52 -2.9(12)
C47 C48 C53 C52 174.8(8)
C49 C48 C53 C54 176.2(7)
C47 C48 C53 C54 -6.2(9)
C45 N C54 C46 -9.7(8)
Ir N C54 C46 168.3(5)
C45 N C54 C53 100.7(8)
Ir N C54 C53 -81.3(7)
O C46 C54 N 9.6(7)
C47 C46 C54 N 124.2(7)
O C46 C54 C53 -106.6(6)
C47 C46 C54 C53 8.0(8)
C52 C53 C54 N 66.5(11)
C48 C53 C54 N -112.5(7)
C52 C53 C54 C46 177.8(8)
C48 C53 C54 C46 -1.2(8)
C57 O2 C56 C55 -171.6(15)
C56 O2 C57 C58 179.0(14)
